data_7230726
loop_
_publ_author_name
'Gonz\'alez, Luc\'ia'
'Graus, Sara'
'Tejedor, Rosa Mar\'ia'
'L\'opez, Pilar'
'Elguero, Jos\'e'
'Serrano, Jos\'e Luis'
'Uriel, Santiago'

_publ_section_title
;
 From diiodo Tr\"oger's bases towards halogen-bonded porous organic
 crystalline materials
;
_journal_issue 23
_journal_name_full CrystEngComm
_journal_page_first 3167
_journal_paper_doi 10.1039/C8CE00557E
_journal_volume 20
_journal_year 2018
_chemical_formula_sum 'C15 H12 I2 N2'
_chemical_formula_weight 474.07
_space_group_crystal_system monoclinic
_space_group_IT_number 14
_space_group_name_Hall '-P 2ybc'
_space_group_name_H-M_alt 'P 1 21/c 1'
_symmetry_space_group_name_Hall '-P 2ybc'
_symmetry_space_group_name_H-M 'P 1 21/c 1'
_atom_sites_solution_hydrogens geom
_atom_type_scat_source C
_audit_creation_method SHELXL-2018/3
_audit_update_record
;
2018-05-11 deposited with the CCDC.
2018-05-24 downloaded from the CCDC.
;
_cell_angle_alpha 90
_cell_angle_beta 105.088(7)
_cell_angle_gamma 90
_cell_formula_units_Z 8
_cell_length_a 7.7955(5)
_cell_length_b 36.484(7)
_cell_length_c 10.5534(11)
_cell_measurement_reflns_used 22692
_cell_measurement_temperature 150
_cell_measurement_theta_max 28.6319
_cell_measurement_theta_min 2.8901
_cell_volume 2898.0(7)
_computing_cell_refinement
;
CrysAlis RED, Oxford Diffraction Ltd.,
Version 1.171.29.10 (release 13-04-2006 CrysAlis171 .NET)
(compiled Apr 13 2006,12:24:59)
;
_computing_data_collection
;
CrysAlis CCD, Oxford Diffraction Ltd.,
Version 1.171.29.10 (release 13-04-2006 CrysAlis171 .NET)
(compiled Apr 13 2006,12:24:59)
;
_computing_data_reduction
;
CrysAlis RED, Oxford Diffraction Ltd.,
Version 1.171.29.10 (release 13-04-2006 CrysAlis171 .NET)
(compiled Apr 13 2006,12:24:59)
;
_computing_structure_refinement 'SHELXL-2018/3 (Sheldrick, 2018)'
_computing_structure_solution 'SHELXTL Br\"uker'
_diffrn_ambient_temperature 150
_diffrn_detector_area_resol_mean 16.3990
_diffrn_measured_fraction_theta_full 0.999
_diffrn_measured_fraction_theta_max 0.999
_diffrn_radiation_monochromator graphite
_diffrn_radiation_source 'Enhance (Mo) X-ray Source'
_diffrn_radiation_type 'Mo K\a'
_diffrn_radiation_wavelength 0.7107
_diffrn_reflns_av_R_equivalents 0.0427
_diffrn_reflns_av_unetI/netI 0.0297
_diffrn_reflns_Laue_measured_fraction_full 0.999
_diffrn_reflns_Laue_measured_fraction_max 0.999
_diffrn_reflns_limit_h_max 9
_diffrn_reflns_limit_h_min -9
_diffrn_reflns_limit_k_max 45
_diffrn_reflns_limit_k_min -45
_diffrn_reflns_limit_l_max 13
_diffrn_reflns_limit_l_min -13
_diffrn_reflns_number 56522
_diffrn_reflns_point_group_measured_fraction_full 0.999
_diffrn_reflns_point_group_measured_fraction_max 0.999
_diffrn_reflns_theta_full 25.242
_diffrn_reflns_theta_max 26.383
_diffrn_reflns_theta_min 2.608
_exptl_absorpt_coefficient_mu 4.328
_exptl_absorpt_correction_T_max 0.991
_exptl_absorpt_correction_T_min 0.985
_exptl_absorpt_correction_type empirical
_exptl_absorpt_process_details
;
CrysAlis RED, Oxford Diffraction Ltd.,
Version 1.171.29.10 (release 13-04-2006 CrysAlis171 .NET)
(compiled Apr 13 2006,12:24:59)
?
;
_exptl_crystal_colour colourless
_exptl_crystal_density_diffrn 2.173
_exptl_crystal_description plate
_exptl_crystal_F_000 1776
_exptl_crystal_size_max 0.29
_exptl_crystal_size_mid 0.10
_exptl_crystal_size_min 0.05
_refine_diff_density_max 1.102
_refine_diff_density_min -1.036
_refine_diff_density_rms 0.139
_refine_ls_extinction_method none
_refine_ls_goodness_of_fit_ref 1.151
_refine_ls_hydrogen_treatment constr
_refine_ls_matrix_type full
_refine_ls_number_parameters 343
_refine_ls_number_reflns 5940
_refine_ls_number_restraints 0
_refine_ls_restrained_S_all 1.151
_refine_ls_R_factor_all 0.0521
_refine_ls_R_factor_gt 0.0387
_refine_ls_shift/su_max 0.001
_refine_ls_shift/su_mean 0.000
_refine_ls_structure_factor_coef Fsqd
_refine_ls_weighting_details 'w=1/[\s^2^(Fo^2^)+(0.0200P)^2^+15.5746P] where P=(Fo^2^+2Fc^2^)/3'
_refine_ls_weighting_scheme calc
_refine_ls_wR_factor_gt 0.0720
_refine_ls_wR_factor_ref 0.0744
_reflns_Friedel_coverage 0.000
_reflns_number_gt 4901
_reflns_number_total 5940
_reflns_threshold_expression 'I > 2\s(I)'
_cod_data_source_file c8ce00557e2.cif
_cod_data_source_block shelx_CCDC3
_cod_depositor_comments
;
The following automatic conversions were performed:

'_exptl_absorpt_correction_type' value 'Empirical' changed to
'empirical' according to
/home/data/users/saulius/crontab/automatic-downloads/rss-feeds/RSC/lib/dictionaries/cif_core.dic
dictionary named 'cif_core.dic' version 2.4.2 from 2011-04-26.

Automatic conversion script
Id: cif_fix_values 4973 2017-02-22 13:04:09Z antanas 

 Adding full bibliography for 7230723--7230726.cif.
;
_cod_database_code 7230726
_shelx_shelxl_version_number 2018/3
_shelx_space_group_comment
;
The symmetry employed for this shelxl refinement is uniquely defined
by the following loop, which should always be used as a source of
symmetry information in preference to the above space-group names.
They are only intended as comments.
;

loop_
_space_group_symop_operation_xyz
'x, y, z'
'-x, y+1/2, -z+1/2'
'-x, -y, -z'
'x, -y-1/2, z-1/2'

loop_
_atom_site_label
_atom_site_type_symbol
_atom_site_fract_x
_atom_site_fract_y
_atom_site_fract_z
_atom_site_U_iso_or_equiv
_atom_site_adp_type
_atom_site_occupancy
_atom_site_site_symmetry_order
_atom_site_calc_flag
_atom_site_refinement_flags_posn
_atom_site_refinement_flags_adp
I1 I 0.44307(6) 0.00675(2) 0.23780(4) 0.03142(11) Uani 1 1 d . .
C1 C 0.3415(7) 0.08679(15) 0.2164(5) 0.0191(11) Uani 1 1 d . .
H1 H 0.348708 0.083422 0.130576 0.023 Uiso 1 1 calc R U
I2 I 0.98569(5) 0.25861(2) 0.54069(4) 0.02205(9) Uani 1 1 d . .
C2 C 0.3781(7) 0.05806(13) 0.3033(5) 0.0170(11) Uani 1 1 d . .
C3 C 0.3696(7) 0.06228(14) 0.4317(5) 0.0192(11) Uani 1 1 d . .
H3 H 0.396598 0.042796 0.490342 0.023 Uiso 1 1 calc R U
I3 I -0.11463(6) 0.05153(2) 0.06913(4) 0.04302(13) Uani 1 1 d . .
C4 C 0.3204(7) 0.09591(14) 0.4718(5) 0.0163(11) Uani 1 1 d . .
H4 H 0.314060 0.099040 0.557953 0.020 Uiso 1 1 calc R U
C4A C 0.2804(6) 0.12500(14) 0.3841(5) 0.0156(11) Uani 1 1 d . .
I4 I 0.61866(5) 0.16953(2) 0.91186(4) 0.02658(10) Uani 1 1 d . .
N5 N 0.2216(6) 0.15895(11) 0.4276(4) 0.0161(9) Uani 1 1 d . .
C6 C 0.3675(7) 0.17966(14) 0.5145(5) 0.0185(11) Uani 1 1 d . .
H6A H 0.442428 0.162949 0.576322 0.022 Uiso 1 1 calc R U
H6B H 0.318478 0.197350 0.564107 0.022 Uiso 1 1 calc R U
C6A C 0.4790(7) 0.19951(13) 0.4384(5) 0.0154(11) Uani 1 1 d . .
C7 C 0.6409(7) 0.21508(13) 0.5046(5) 0.0152(10) Uani 1 1 d . .
H7 H 0.675719 0.214621 0.595831 0.018 Uiso 1 1 calc R U
C8 C 0.7497(7) 0.23110(13) 0.4367(5) 0.0167(11) Uani 1 1 d . .
C9 C 0.7017(7) 0.23125(13) 0.3005(5) 0.0187(11) Uani 1 1 d . .
H9 H 0.778134 0.240963 0.254644 0.022 Uiso 1 1 calc R U
C10 C 0.5393(7) 0.21684(14) 0.2335(5) 0.0187(11) Uani 1 1 d . .
H10 H 0.505405 0.217550 0.142256 0.022 Uiso 1 1 calc R U
C10A C 0.4264(7) 0.20131(13) 0.3010(5) 0.0162(11) Uani 1 1 d . .
N11 N 0.2550(6) 0.18800(11) 0.2291(4) 0.0164(9) Uani 1 1 d . .
C12 C 0.2641(7) 0.15271(14) 0.1615(5) 0.0193(11) Uani 1 1 d . .
H12A H 0.360133 0.153749 0.118804 0.023 Uiso 1 1 calc R U
H12B H 0.154092 0.149019 0.094224 0.023 Uiso 1 1 calc R U
C12A C 0.2940(7) 0.12069(14) 0.2552(5) 0.0170(11) Uani 1 1 d . .
C13 C 0.1395(7) 0.18235(15) 0.3169(5) 0.0194(11) Uani 1 1 d . .
H13A H 0.111788 0.205909 0.349372 0.023 Uiso 1 1 calc R U
H13B H 0.028871 0.171315 0.267957 0.023 Uiso 1 1 calc R U
C21 C -0.0984(7) 0.05423(14) 0.3595(6) 0.0247(13) Uani 1 1 d . .
H21 H -0.054663 0.030582 0.357656 0.030 Uiso 1 1 calc R U
C22 C -0.1428(7) 0.07465(15) 0.2453(5) 0.0212(12) Uani 1 1 d . .
C23 C -0.2071(7) 0.11009(15) 0.2465(6) 0.0238(12) Uani 1 1 d . .
H23 H -0.235707 0.123983 0.170040 0.029 Uiso 1 1 calc R U
C24 C -0.2284(7) 0.12456(14) 0.3629(5) 0.0205(12) Uani 1 1 d . .
H24 H -0.271001 0.148339 0.363853 0.025 Uiso 1 1 calc R U
C24A C -0.1870(7) 0.10413(14) 0.4786(5) 0.0188(11) Uani 1 1 d . .
N25 N -0.2184(6) 0.11955(11) 0.5945(4) 0.0178(9) Uani 1 1 d . .
C26 C -0.0835(7) 0.14682(14) 0.6558(5) 0.0180(11) Uani 1 1 d . .
H26A H -0.131145 0.162599 0.712332 0.022 Uiso 1 1 calc R U
H26B H -0.056727 0.161974 0.587887 0.022 Uiso 1 1 calc R U
C26A C 0.0861(7) 0.12935(14) 0.7356(5) 0.0175(11) Uani 1 1 d . .
C27 C 0.2365(7) 0.15115(14) 0.7822(5) 0.0175(11) Uani 1 1 d . .
H27 H 0.229553 0.176404 0.769930 0.021 Uiso 1 1 calc R U
C28 C 0.3954(7) 0.13503(14) 0.8464(5) 0.0195(11) Uani 1 1 d . .
C29 C 0.4085(7) 0.09732(15) 0.8681(5) 0.0201(12) Uani 1 1 d . .
H29 H 0.516553 0.086634 0.910527 0.024 Uiso 1 1 calc R U
C30 C 0.2587(7) 0.07634(15) 0.8256(5) 0.0205(12) Uani 1 1 d . .
H30 H 0.265292 0.051216 0.840955 0.025 Uiso 1 1 calc R U
C30A C 0.0964(7) 0.09188(14) 0.7598(5) 0.0180(11) Uani 1 1 d . .
N31 N -0.0576(6) 0.06880(12) 0.7205(4) 0.0206(10) Uani 1 1 d . .
C32 C -0.0621(7) 0.04662(14) 0.6036(6) 0.0236(12) Uani 1 1 d . .
H32A H -0.144081 0.026396 0.599656 0.028 Uiso 1 1 calc R U
H32B H 0.055019 0.036374 0.611222 0.028 Uiso 1 1 calc R U
C32A C -0.1182(7) 0.06850(14) 0.4777(5) 0.0188(11) Uani 1 1 d . .
C33 C -0.2189(7) 0.09098(15) 0.6923(6) 0.0225(12) Uani 1 1 d . .
H33A H -0.230144 0.102388 0.772795 0.027 Uiso 1 1 calc R U
H33B H -0.321209 0.075208 0.660219 0.027 Uiso 1 1 calc R U

loop_
_atom_site_aniso_label
_atom_site_aniso_U_11
_atom_site_aniso_U_22
_atom_site_aniso_U_33
_atom_site_aniso_U_23
_atom_site_aniso_U_13
_atom_site_aniso_U_12
I1 0.0374(2) 0.01826(18) 0.0399(2) -0.00738(16) 0.01252(19) -0.00242(17)
C1 0.014(3) 0.029(3) 0.014(3) -0.005(2) 0.004(2) -0.006(2)
I2 0.01916(18) 0.02159(18) 0.0260(2) -0.00337(15) 0.00693(15) -0.00119(14)
C2 0.014(3) 0.015(2) 0.021(3) -0.002(2) 0.003(2) -0.003(2)
C3 0.019(3) 0.017(3) 0.020(3) 0.003(2) 0.002(2) -0.003(2)
I3 0.0288(2) 0.0589(3) 0.0353(3) -0.0227(2) -0.00241(19) 0.0080(2)
C4 0.014(3) 0.021(3) 0.012(3) 0.001(2) 0.001(2) -0.005(2)
C4A 0.009(2) 0.023(3) 0.015(3) -0.002(2) 0.003(2) -0.001(2)
I4 0.0279(2) 0.0312(2) 0.0216(2) -0.00582(16) 0.00830(16) -0.00962(16)
N5 0.016(2) 0.020(2) 0.013(2) 0.0009(17) 0.0053(18) 0.0002(18)
C6 0.024(3) 0.020(3) 0.015(3) -0.002(2) 0.011(2) -0.002(2)
C6A 0.020(3) 0.013(2) 0.015(3) 0.0002(19) 0.008(2) 0.006(2)
C7 0.020(3) 0.013(2) 0.013(3) 0.0026(19) 0.006(2) 0.005(2)
C8 0.017(3) 0.011(2) 0.022(3) 0.001(2) 0.006(2) 0.004(2)
C9 0.025(3) 0.015(2) 0.019(3) 0.002(2) 0.012(2) 0.005(2)
C10 0.024(3) 0.021(3) 0.013(3) 0.005(2) 0.007(2) 0.007(2)
C10A 0.018(3) 0.015(2) 0.015(3) 0.000(2) 0.004(2) 0.005(2)
N11 0.018(2) 0.019(2) 0.011(2) 0.0008(17) 0.0011(18) 0.0036(18)
C12 0.022(3) 0.022(3) 0.014(3) -0.002(2) 0.004(2) -0.001(2)
C12A 0.013(3) 0.021(3) 0.017(3) -0.001(2) 0.005(2) -0.001(2)
C13 0.015(3) 0.025(3) 0.020(3) 0.000(2) 0.006(2) 0.003(2)
C21 0.018(3) 0.016(3) 0.037(4) -0.007(2) 0.002(3) 0.000(2)
C22 0.014(3) 0.029(3) 0.019(3) -0.006(2) 0.001(2) -0.002(2)
C23 0.017(3) 0.027(3) 0.024(3) 0.001(2) -0.001(2) -0.003(2)
C24 0.014(3) 0.017(3) 0.028(3) 0.000(2) 0.001(2) 0.002(2)
C24A 0.011(3) 0.019(3) 0.024(3) -0.001(2) 0.001(2) -0.003(2)
N25 0.016(2) 0.016(2) 0.023(2) 0.0003(18) 0.0067(19) 0.0024(17)
C26 0.019(3) 0.015(2) 0.020(3) -0.002(2) 0.006(2) 0.003(2)
C26A 0.023(3) 0.021(3) 0.012(3) 0.002(2) 0.011(2) 0.000(2)
C27 0.028(3) 0.015(2) 0.012(3) 0.000(2) 0.011(2) -0.002(2)
C28 0.023(3) 0.026(3) 0.011(3) -0.003(2) 0.007(2) -0.007(2)
C29 0.020(3) 0.028(3) 0.011(3) 0.003(2) 0.002(2) 0.003(2)
C30 0.024(3) 0.020(3) 0.019(3) 0.004(2) 0.008(2) 0.003(2)
C30A 0.019(3) 0.020(3) 0.016(3) 0.004(2) 0.006(2) -0.002(2)
N31 0.020(2) 0.017(2) 0.026(3) 0.0037(19) 0.007(2) -0.0011(18)
C32 0.021(3) 0.011(2) 0.036(3) 0.007(2) 0.003(3) -0.001(2)
C32A 0.014(3) 0.016(2) 0.024(3) 0.000(2) 0.000(2) -0.005(2)
C33 0.020(3) 0.023(3) 0.027(3) 0.005(2) 0.010(2) 0.000(2)

loop_
_geom_angle_atom_site_label_1
_geom_angle_atom_site_label_2
_geom_angle_atom_site_label_3
_geom_angle
C2 C1 C12A 120.6(5)
C2 C1 H1 119.7
C12A C1 H1 119.7
C1 C2 C3 121.0(5)
C1 C2 I1 119.1(4)
C3 C2 I1 119.9(4)
C2 C3 C4 119.1(5)
C2 C3 H3 120.4
C4 C3 H3 120.4
C3 C4 C4A 120.3(5)
C3 C4 H4 119.8
C4A C4 H4 119.8
C4 C4A C12A 120.0(5)
C4 C4A N5 118.7(4)
C12A C4A N5 121.2(4)
C4A N5 C13 111.1(4)
C4A N5 C6 112.5(4)
C13 N5 C6 107.8(4)
N5 C6 C6A 111.9(4)
N5 C6 H6A 109.2
C6A C6 H6A 109.2
N5 C6 H6B 109.2
C6A C6 H6B 109.2
H6A C6 H6B 107.9
C7 C6A C10A 118.8(5)
C7 C6A C6 120.0(4)
C10A C6A C6 121.2(5)
C8 C7 C6A 120.8(5)
C8 C7 H7 119.6
C6A C7 H7 119.6
C7 C8 C9 120.3(5)
C7 C8 I2 119.9(4)
C9 C8 I2 119.7(4)
C10 C9 C8 119.5(5)
C10 C9 H9 120.3
C8 C9 H9 120.3
C9 C10 C10A 120.7(5)
C9 C10 H10 119.6
C10A C10 H10 119.6
C10 C10A C6A 119.7(5)
C10 C10A N11 119.5(5)
C6A C10A N11 120.8(5)
C10A N11 C13 110.7(4)
C10A N11 C12 113.1(4)
C13 N11 C12 107.2(4)
N11 C12 C12A 112.1(4)
N11 C12 H12A 109.2
C12A C12 H12A 109.2
N11 C12 H12B 109.2
C12A C12 H12B 109.2
H12A C12 H12B 107.9
C1 C12A C4A 118.8(5)
C1 C12A C12 120.4(5)
C4A C12A C12 120.8(5)
N5 C13 N11 112.1(4)
N5 C13 H13A 109.2
N11 C13 H13A 109.2
N5 C13 H13B 109.2
N11 C13 H13B 109.2
H13A C13 H13B 107.9
C22 C21 C32A 121.2(5)
C22 C21 H21 119.4
C32A C21 H21 119.4
C21 C22 C23 120.2(5)
C21 C22 I3 119.7(4)
C23 C22 I3 120.2(4)
C24 C23 C22 119.4(5)
C24 C23 H23 120.3
C22 C23 H23 120.3
C23 C24 C24A 121.2(5)
C23 C24 H24 119.4
C24A C24 H24 119.4
C24 C24A C32A 119.3(5)
C24 C24A N25 119.2(5)
C32A C24A N25 121.4(5)
C24A N25 C33 110.9(4)
C24A N25 C26 112.5(4)
C33 N25 C26 107.7(4)
N25 C26 C26A 112.5(4)
N25 C26 H26A 109.1
C26A C26 H26A 109.1
N25 C26 H26B 109.1
C26A C26 H26B 109.1
H26A C26 H26B 107.8
C30A C26A C27 119.5(5)
C30A C26A C26 121.2(5)
C27 C26A C26 119.2(5)
C28 C27 C26A 119.6(5)
C28 C27 H27 120.2
C26A C27 H27 120.2
C27 C28 C29 121.3(5)
C27 C28 I4 117.7(4)
C29 C28 I4 121.0(4)
C30 C29 C28 118.5(5)
C30 C29 H29 120.8
C28 C29 H29 120.8
C29 C30 C30A 121.4(5)
C29 C30 H30 119.3
C30A C30 H30 119.3
C26A C30A C30 119.5(5)
C26A C30A N31 121.3(5)
C30 C30A N31 119.1(5)
C30A N31 C33 110.2(4)
C30A N31 C32 113.6(4)
C33 N31 C32 107.7(4)
N31 C32 C32A 112.6(4)
N31 C32 H32A 109.1
C32A C32 H32A 109.1
N31 C32 H32B 109.1
C32A C32 H32B 109.1
H32A C32 H32B 107.8
C21 C32A C24A 118.8(5)
C21 C32A C32 120.9(5)
C24A C32A C32 120.3(5)
N31 C33 N25 112.2(4)
N31 C33 H33A 109.2
N25 C33 H33A 109.2
N31 C33 H33B 109.2
N25 C33 H33B 109.2
H33A C33 H33B 107.9

loop_
_geom_bond_atom_site_label_1
_geom_bond_atom_site_label_2
_geom_bond_distance
I1 C2 2.103(5)
C1 C2 1.373(7)
C1 C12A 1.384(7)
C1 H1 0.9300
I2 C8 2.132(5)
C2 C3 1.383(7)
C3 C4 1.384(7)
C3 H3 0.9300
I3 C22 2.104(5)
C4 C4A 1.390(7)
C4 H4 0.9300
C4A C12A 1.401(7)
C4A N5 1.437(6)
I4 C28 2.113(5)
N5 C13 1.454(7)
N5 C6 1.470(7)
C6 C6A 1.512(7)
C6 H6A 0.9700
C6 H6B 0.9700
C6A C7 1.394(7)
C6A C10A 1.402(7)
C7 C8 1.375(7)
C7 H7 0.9300
C8 C9 1.388(7)
C9 C10 1.383(8)
C9 H9 0.9300
C10 C10A 1.390(7)
C10 H10 0.9300
C10A N11 1.438(7)
N11 C13 1.466(6)
N11 C12 1.482(6)
C12 C12A 1.509(7)
C12 H12A 0.9700
C12 H12B 0.9700
C13 H13A 0.9700
C13 H13B 0.9700
C21 C22 1.382(8)
C21 C32A 1.396(8)
C21 H21 0.9300
C22 C23 1.388(8)
C23 C24 1.385(8)
C23 H23 0.9300
C24 C24A 1.395(8)
C24 H24 0.9300
C24A C32A 1.407(7)
C24A N25 1.425(7)
N25 C33 1.468(7)
N25 C26 1.470(7)
C26 C26A 1.511(7)
C26 H26A 0.9700
C26 H26B 0.9700
C26A C30A 1.389(7)
C26A C27 1.396(7)
C27 C28 1.379(8)
C27 H27 0.9300
C28 C29 1.394(7)
C29 C30 1.371(8)
C29 H29 0.9300
C30 C30A 1.395(7)
C30 H30 0.9300
C30A N31 1.436(7)
N31 C33 1.460(7)
N31 C32 1.468(7)
C32 C32A 1.514(7)
C32 H32A 0.9700
C32 H32B 0.9700
C33 H33A 0.9700
C33 H33B 0.9700
